data_2218173
loop_
_publ_author_name
'Eltayeb, Naser Eltaher'
'Teoh, Siang Guan'
'Chantrapromma, Suchada'
'Fun, Hoong-Kun'
'Adnan, Rohana'

_publ_section_title
Chlorido{5,5'-dimethoxy-2,2'-[1,2-phenylenebis(nitrilomethylidyne)]diphenolato-\k^4^<i>O</i>,<i>N</i>,<i>N</i>',<i>O</i>'}manganese(III)
_journal_coeditor_code IS2286
_journal_issue 5
_journal_name_full 'Acta Crystallographica Section E'
_journal_page_first m670
_journal_page_last m671
_journal_paper_doi 10.1107/S1600536808009835
_journal_volume 64
_journal_year 2008
_chemical_formula_iupac '[Mn (C22 H18 N2 O4) Cl]'
_chemical_formula_moiety 'C22 H18 Cl Mn N2 O4'
_chemical_formula_sum 'C22 H18 Cl Mn N2 O4'
_chemical_formula_weight 464.77
_chemical_name_systematic
Chlorido{5,5'-dimethoxy-2,2'-[1,2-phenylenebis(nitrilomethylidyne)]diphenolato-\k^4^<i>O</i>,<i>N</i>,<i>N</i>',<i>O</i>'}manganese(III)
_space_group_IT_number 61
_symmetry_cell_setting orthorhombic
_symmetry_space_group_name_Hall '-P 2ac 2ab'
_symmetry_space_group_name_H-M 'P b c a'
_atom_sites_solution_hydrogens geom
_atom_sites_solution_primary direct
_atom_sites_solution_secondary difmap
_audit_creation_method SHELXL-97
_cell_angle_alpha 90.00
_cell_angle_beta 90.00
_cell_angle_gamma 90.00
_cell_formula_units_Z 8
_cell_length_a 13.7282(2)
_cell_length_b 15.0250(2)
_cell_length_c 19.2094(3)
_cell_measurement_reflns_used 5780
_cell_measurement_temperature 296(2)
_cell_measurement_theta_max 30.00
_cell_measurement_theta_min 2.12
_cell_volume 3962.25(10)
_computing_cell_refinement 'APEX2 (Bruker, 2005)'
_computing_data_collection 'APEX2 (Bruker, 2005)'
_computing_data_reduction 'SAINT (Bruker, 2005)'
_computing_molecular_graphics 'SHELXTL (Sheldrick, 2008)'
_computing_publication_material
;
SHELXTL (Sheldrick, 2008) and PLATON (Spek, 2003)
;
_computing_structure_refinement 'SHELXTL (Sheldrick, 2008)'
_computing_structure_solution 'SHELXTL (Sheldrick, 2008)'
_diffrn_ambient_temperature 296(2)
_diffrn_detector_area_resol_mean 8.33
_diffrn_measured_fraction_theta_full 1.000
_diffrn_measured_fraction_theta_max 1.000
_diffrn_measurement_device_type
;
Bruker SMART APEXII CCD area-detector
;
_diffrn_measurement_method \w
_diffrn_radiation_monochromator graphite
_diffrn_radiation_source 'fine-focus sealed tube'
_diffrn_radiation_type MoK\a
_diffrn_radiation_wavelength 0.71073
_diffrn_reflns_av_R_equivalents 0.0319
_diffrn_reflns_av_sigmaI/netI 0.0371
_diffrn_reflns_limit_h_max 14
_diffrn_reflns_limit_h_min -19
_diffrn_reflns_limit_k_max 16
_diffrn_reflns_limit_k_min -21
_diffrn_reflns_limit_l_max 20
_diffrn_reflns_limit_l_min -27
_diffrn_reflns_number 28689
_diffrn_reflns_theta_full 30.00
_diffrn_reflns_theta_max 30.00
_diffrn_reflns_theta_min 2.12
_diffrn_standards_number 0
_exptl_absorpt_coefficient_mu 0.834
_exptl_absorpt_correction_T_max 0.9153
_exptl_absorpt_correction_T_min 0.7078
_exptl_absorpt_correction_type multi-scan
_exptl_absorpt_process_details '(<i>SADABS</i>; Bruker, 2005)'
_exptl_crystal_colour Brown
_exptl_crystal_density_diffrn 1.558
_exptl_crystal_density_method 'not measured'
_exptl_crystal_description Block
_exptl_crystal_F_000 1904
_exptl_crystal_size_max 0.44
_exptl_crystal_size_mid 0.42
_exptl_crystal_size_min 0.11
_refine_diff_density_max 0.304
_refine_diff_density_min -0.342
_refine_ls_extinction_method none
_refine_ls_goodness_of_fit_ref 1.054
_refine_ls_hydrogen_treatment constr
_refine_ls_matrix_type full
_refine_ls_number_parameters 273
_refine_ls_number_reflns 5780
_refine_ls_number_restraints 0
_refine_ls_restrained_S_all 1.054
_refine_ls_R_factor_all 0.0644
_refine_ls_R_factor_gt 0.0383
_refine_ls_shift/su_max 0.001
_refine_ls_shift/su_mean 0.000
_refine_ls_structure_factor_coef Fsqd
_refine_ls_weighting_details 'calc w=1/[\s^2^(Fo^2^)+(0.0397P)^2^+1.0383P] where P=(Fo^2^+2Fc^2^)/3'
_refine_ls_weighting_scheme calc
_refine_ls_wR_factor_gt 0.0856
_refine_ls_wR_factor_ref 0.0953
_reflns_number_gt 4072
_reflns_number_total 5780
_reflns_threshold_expression I>2\s(I)
_cod_data_source_file is2286.cif
_cod_data_source_block I
_cod_depositor_comments
;
The following automatic conversions were performed:
'_symmetry_cell_setting' value 'Orthorhombic' changed to 'orthorhombic'
according to '/home/saulius/struct/CIF-dictionaries/cif_core.dic'
dictionary named 'cif_core.dic' version 2.4.1 from 2010-06-29.

Automatic conversion script
Id: cif_fix_enum 1527 2010-12-29 10:47:43Z saulius 

The following automatic conversions were performed:

'_symmetry_cell_setting' value 'Orthorhombic' changed to
'orthorhombic' according to
/home/saulius/struct/CIF-dictionaries/cif_core.dic dictionary named
'cif_core.dic' version 2.4.1 from 2010-06-29.

Automatic conversion script
Id: cif_fix_values 1715 2011-07-08 13:25:40Z adriana 
;
_cod_database_code 2218173
_cod_database_fobs_code 2218173

loop_
_symmetry_equiv_pos_as_xyz
'x, y, z'
'-x+1/2, -y, z+1/2'
'-x, y+1/2, -z+1/2'
'x+1/2, -y+1/2, -z'
'-x, -y, -z'
'x-1/2, y, -z-1/2'
'x, -y-1/2, z-1/2'
'-x-1/2, y-1/2, z'

loop_
_atom_site_type_symbol
_atom_site_label
_atom_site_fract_x
_atom_site_fract_y
_atom_site_fract_z
_atom_site_U_iso_or_equiv
_atom_site_adp_type
_atom_site_calc_flag
_atom_site_refinement_flags
_atom_site_occupancy
Mn Mn1 0.475763(18) 0.111700(17) 0.483521(14) 0.02817(9) Uani d . 1
Cl Cl1 0.54204(4) 0.24455(3) 0.42743(3) 0.04223(13) Uani d . 1
O O1 0.40677(8) 0.07486(8) 0.40518(6) 0.0327(3) Uani d . 1
O O2 0.58304(8) 0.03537(8) 0.46327(6) 0.0303(3) Uani d . 1
O O3 0.16571(10) 0.03819(11) 0.23875(7) 0.0550(4) Uani d . 1
O O4 0.92194(10) 0.01474(11) 0.41480(9) 0.0595(4) Uani d . 1
N N1 0.35851(10) 0.16427(9) 0.52796(7) 0.0289(3) Uani d . 1
N N2 0.53358(11) 0.14005(9) 0.57575(8) 0.0314(3) Uani d . 1
C C1 0.31581(12) 0.09053(11) 0.38763(9) 0.0285(4) Uani d . 1
C C2 0.28302(13) 0.05942(12) 0.32363(9) 0.0357(4) Uani d . 1
H H2A 0.3262 0.0298 0.2944 0.043 Uiso calc R 1
C C3 0.18761(13) 0.07159(13) 0.30249(10) 0.0362(4) Uani d . 1
C C4 0.12079(14) 0.11447(12) 0.34578(10) 0.0385(4) Uani d . 1
H H4A 0.0565 0.1224 0.3318 0.046 Uiso calc R 1
C C5 0.15161(13) 0.14455(12) 0.40900(10) 0.0366(4) Uani d . 1
H H5A 0.1068 0.1720 0.4383 0.044 Uiso calc R 1
C C6 0.24892(12) 0.13560(11) 0.43162(9) 0.0296(4) Uani d . 1
C C7 0.27287(13) 0.16752(11) 0.49861(10) 0.0326(4) Uani d . 1
H H7A 0.2228 0.1933 0.5243 0.039 Uiso calc R 1
C C8 0.37358(13) 0.19174(11) 0.59834(9) 0.0334(4) Uani d . 1
C C9 0.30344(16) 0.23117(14) 0.64048(11) 0.0485(5) Uani d . 1
H H9A 0.2425 0.2453 0.6225 0.058 Uiso calc R 1
C C10 0.32499(18) 0.24912(16) 0.70897(13) 0.0598(6) Uani d . 1
H H10A 0.2781 0.2755 0.7372 0.072 Uiso calc R 1
C C11 0.41567(18) 0.22843(16) 0.73660(11) 0.0576(6) Uani d . 1
H H11A 0.4288 0.2396 0.7833 0.069 Uiso calc R 1
C C12 0.48587(16) 0.19152(14) 0.69479(10) 0.0465(5) Uani d . 1
H H12A 0.5468 0.1779 0.7131 0.056 Uiso calc R 1
C C13 0.46582(13) 0.17445(12) 0.62465(9) 0.0343(4) Uani d . 1
C C14 0.62697(13) 0.13753(12) 0.58689(10) 0.0358(4) Uani d . 1
H H14A 0.6489 0.1586 0.6296 0.043 Uiso calc R 1
C C15 0.69814(13) 0.10568(11) 0.53996(10) 0.0342(4) Uani d . 1
C C16 0.79809(14) 0.11969(13) 0.55549(12) 0.0447(5) Uani d . 1
H H16A 0.8148 0.1502 0.5959 0.054 Uiso calc R 1
C C17 0.86974(15) 0.08976(15) 0.51298(13) 0.0503(6) Uani d . 1
H H17A 0.9347 0.1003 0.5238 0.060 Uiso calc R 1
C C18 0.84519(13) 0.04321(13) 0.45301(12) 0.0424(5) Uani d . 1
C C19 0.74893(13) 0.02738(12) 0.43567(10) 0.0355(4) Uani d . 1
H H19A 0.7339 -0.0033 0.3950 0.043 Uiso calc R 1
C C20 0.67467(12) 0.05740(11) 0.47896(9) 0.0305(4) Uani d . 1
C C21 0.07328(15) 0.05817(18) 0.20853(11) 0.0587(6) Uani d . 1
H H21A 0.0689 0.0310 0.1634 0.088 Uiso calc R 1
H H21B 0.0664 0.1215 0.2040 0.088 Uiso calc R 1
H H21C 0.0224 0.0355 0.2379 0.088 Uiso calc R 1
C C22 0.90345(17) -0.03830(18) 0.35536(13) 0.0632(7) Uani d . 1
H H22A 0.9641 -0.0547 0.3340 0.095 Uiso calc R 1
H H22B 0.8648 -0.0052 0.3228 0.095 Uiso calc R 1
H H22C 0.8689 -0.0911 0.3690 0.095 Uiso calc R 1

loop_
_atom_site_aniso_label
_atom_site_aniso_U_11
_atom_site_aniso_U_22
_atom_site_aniso_U_33
_atom_site_aniso_U_12
_atom_site_aniso_U_13
_atom_site_aniso_U_23
Mn1 0.02087(14) 0.03480(14) 0.02885(16) 0.00122(10) -0.00199(11) -0.00309(10)
Cl1 0.0391(3) 0.0402(2) 0.0474(3) -0.00523(19) 0.0018(2) 0.0043(2)
O1 0.0219(6) 0.0452(7) 0.0310(7) 0.0052(5) -0.0026(5) -0.0052(5)
O2 0.0183(6) 0.0373(6) 0.0352(6) 0.0003(5) -0.0030(5) -0.0029(5)
O3 0.0381(8) 0.0883(11) 0.0387(8) 0.0124(7) -0.0166(7) -0.0130(8)
O4 0.0255(7) 0.0776(11) 0.0754(11) 0.0040(7) 0.0088(8) 0.0008(9)
N1 0.0264(7) 0.0297(7) 0.0308(8) 0.0000(6) 0.0008(6) -0.0033(6)
N2 0.0294(8) 0.0345(7) 0.0302(8) -0.0012(6) -0.0048(7) -0.0023(6)
C1 0.0217(8) 0.0319(8) 0.0318(9) 0.0001(6) -0.0006(7) 0.0054(7)
C2 0.0278(9) 0.0495(10) 0.0298(10) 0.0055(8) -0.0011(8) -0.0024(8)
C3 0.0308(10) 0.0455(10) 0.0324(10) -0.0005(8) -0.0061(8) 0.0048(8)
C4 0.0233(9) 0.0491(10) 0.0430(11) 0.0036(8) -0.0066(9) 0.0046(9)
C5 0.0267(9) 0.0444(10) 0.0387(11) 0.0080(8) -0.0006(9) -0.0007(8)
C6 0.0253(8) 0.0324(8) 0.0310(9) 0.0020(7) -0.0006(8) 0.0013(7)
C7 0.0262(9) 0.0336(8) 0.0379(10) 0.0042(7) 0.0033(8) -0.0014(8)
C8 0.0338(10) 0.0331(9) 0.0331(10) -0.0020(7) 0.0019(8) -0.0047(7)
C9 0.0397(11) 0.0594(13) 0.0465(13) 0.0036(9) 0.0013(10) -0.0176(10)
C10 0.0554(15) 0.0755(16) 0.0484(14) -0.0009(12) 0.0121(12) -0.0266(12)
C11 0.0626(16) 0.0738(15) 0.0363(12) -0.0106(12) 0.0022(12) -0.0169(11)
C12 0.0448(12) 0.0584(13) 0.0362(11) -0.0074(10) -0.0051(10) -0.0033(9)
C13 0.0373(10) 0.0343(9) 0.0313(9) -0.0044(8) 0.0010(8) -0.0042(7)
C14 0.0341(10) 0.0373(9) 0.0359(10) -0.0020(8) -0.0118(9) -0.0014(8)
C15 0.0260(9) 0.0346(9) 0.0422(11) -0.0019(7) -0.0083(9) 0.0026(8)
C16 0.0305(10) 0.0445(11) 0.0591(14) -0.0024(8) -0.0141(10) -0.0031(10)
C17 0.0227(10) 0.0528(12) 0.0754(17) -0.0043(9) -0.0106(11) 0.0021(11)
C18 0.0241(9) 0.0454(10) 0.0578(13) 0.0013(8) 0.0033(10) 0.0115(10)
C19 0.0259(9) 0.0415(10) 0.0392(10) 0.0013(7) -0.0007(8) 0.0066(8)
C20 0.0217(8) 0.0321(8) 0.0376(10) -0.0003(7) -0.0031(8) 0.0072(7)
C21 0.0392(12) 0.0960(18) 0.0410(12) 0.0053(12) -0.0151(11) -0.0007(12)
C22 0.0440(13) 0.0847(17) 0.0609(15) 0.0148(12) 0.0144(12) 0.0119(14)

loop_
_atom_type_symbol
_atom_type_description
_atom_type_scat_dispersion_real
_atom_type_scat_dispersion_imag
_atom_type_scat_source
C C 0.0033 0.0016 'International Tables Vol C Tables 4.2.6.8 and 6.1.1.4'
H H 0.0000 0.0000 'International Tables Vol C Tables 4.2.6.8 and 6.1.1.4'
N N 0.0061 0.0033 'International Tables Vol C Tables 4.2.6.8 and 6.1.1.4'
O O 0.0106 0.0060 'International Tables Vol C Tables 4.2.6.8 and 6.1.1.4'
Cl Cl 0.1484 0.1585 'International Tables Vol C Tables 4.2.6.8 and 6.1.1.4'
Mn Mn 0.3368 0.7283 'International Tables Vol C Tables 4.2.6.8 and 6.1.1.4'

loop_
_geom_angle_atom_site_label_1
_geom_angle_atom_site_label_2
_geom_angle_atom_site_label_3
_geom_angle
O1 Mn1 O2 92.82(5)
O1 Mn1 N1 93.06(5)
O2 Mn1 N1 162.37(6)
O1 Mn1 N2 170.79(6)
O2 Mn1 N2 90.13(6)
N1 Mn1 N2 81.68(6)
O1 Mn1 Cl1 94.35(4)
O2 Mn1 Cl1 96.53(4)
N1 Mn1 Cl1 99.58(4)
N2 Mn1 Cl1 93.97(4)
C1 O1 Mn1 129.57(11)
C20 O2 Mn1 122.17(11)
C3 O3 C21 119.09(16)
C18 O4 C22 118.41(17)
C7 N1 C8 121.91(15)
C7 N1 Mn1 124.02(12)
C8 N1 Mn1 113.85(11)
C14 N2 C13 123.23(16)
C14 N2 Mn1 122.28(13)
C13 N2 Mn1 113.96(11)
O1 C1 C2 118.30(16)
O1 C1 C6 123.17(16)
C2 C1 C6 118.50(15)
C3 C2 C1 121.45(17)
C3 C2 H2A 119.3
C1 C2 H2A 119.3
O3 C3 C2 115.20(17)
O3 C3 C4 124.24(16)
C2 C3 C4 120.56(18)
C5 C4 C3 118.68(17)
C5 C4 H4A 120.7
C3 C4 H4A 120.7
C4 C5 C6 122.45(17)
C4 C5 H5A 118.8
C6 C5 H5A 118.8
C5 C6 C7 117.95(16)
C5 C6 C1 118.32(16)
C7 C6 C1 123.62(16)
N1 C7 C6 126.21(16)
N1 C7 H7A 116.9
C6 C7 H7A 116.9
C13 C8 C9 119.98(17)
C13 C8 N1 115.00(16)
C9 C8 N1 125.01(17)
C10 C9 C8 119.4(2)
C10 C9 H9A 120.3
C8 C9 H9A 120.3
C9 C10 C11 121.0(2)
C9 C10 H10A 119.5
C11 C10 H10A 119.5
C12 C11 C10 119.8(2)
C12 C11 H11A 120.1
C10 C11 H11A 120.1
C11 C12 C13 120.0(2)
C11 C12 H12A 120.0
C13 C12 H12A 120.0
C8 C13 C12 119.73(18)
C8 C13 N2 115.17(16)
C12 C13 N2 125.11(17)
N2 C14 C15 125.93(17)
N2 C14 H14A 117.0
C15 C14 H14A 117.0
C14 C15 C20 122.99(16)
C14 C15 C16 118.94(18)
C20 C15 C16 118.03(18)
C17 C16 C15 121.7(2)
C17 C16 H16A 119.1
C15 C16 H16A 119.1
C16 C17 C18 119.38(18)
C16 C17 H17A 120.3
C18 C17 H17A 120.3
O4 C18 C19 124.0(2)
O4 C18 C17 114.83(17)
C19 C18 C17 121.19(19)
C18 C19 C20 120.04(18)
C18 C19 H19A 120.0
C20 C19 H19A 120.0
O2 C20 C19 118.37(16)
O2 C20 C15 121.90(16)
C19 C20 C15 119.63(16)
O3 C21 H21A 109.5
O3 C21 H21B 109.5
H21A C21 H21B 109.5
O3 C21 H21C 109.5
H21A C21 H21C 109.5
H21B C21 H21C 109.5
O4 C22 H22A 109.5
O4 C22 H22B 109.5
H22A C22 H22B 109.5
O4 C22 H22C 109.5
H22A C22 H22C 109.5
H22B C22 H22C 109.5

loop_
_geom_bond_atom_site_label_1
_geom_bond_atom_site_label_2
_geom_bond_distance
Mn1 O1 1.8623(12)
Mn1 O2 1.9067(11)
Mn1 N1 1.9859(14)
Mn1 N2 1.9876(14)
Mn1 Cl1 2.4440(5)
O1 C1 1.3147(19)
O2 C20 1.335(2)
O3 C3 1.357(2)
O3 C21 1.427(2)
O4 C18 1.353(2)
O4 C22 1.415(3)
N1 C7 1.305(2)
N1 C8 1.429(2)
N2 C14 1.300(2)
N2 C13 1.419(2)
C1 C2 1.390(2)
C1 C6 1.420(2)
C2 C3 1.383(2)
C2 H2A 0.9300
C3 C4 1.396(3)
C4 C5 1.363(3)
C4 H4A 0.9300
C5 C6 1.411(2)
C5 H5A 0.9300
C6 C7 1.412(2)
C7 H7A 0.9300
C8 C13 1.388(3)
C8 C9 1.390(3)
C9 C10 1.375(3)
C9 H9A 0.9300
C10 C11 1.389(3)
C10 H10A 0.9300
C11 C12 1.372(3)
C11 H11A 0.9300
C12 C13 1.399(3)
C12 H12A 0.9300
C14 C15 1.413(3)
C14 H14A 0.9300
C15 C20 1.415(3)
C15 C16 1.420(3)
C16 C17 1.355(3)
C16 H16A 0.9300
C17 C18 1.389(3)
C17 H17A 0.9300
C18 C19 1.383(3)
C19 C20 1.391(3)
C19 H19A 0.9300
C21 H21A 0.9600
C21 H21B 0.9600
C21 H21C 0.9600
C22 H22A 0.9600
C22 H22B 0.9600
C22 H22C 0.9600

loop_
_geom_hbond_atom_site_label_D
_geom_hbond_atom_site_label_H
_geom_hbond_atom_site_label_A
_geom_hbond_site_symmetry_A
_geom_hbond_distance_DH
_geom_hbond_distance_HA
_geom_hbond_distance_DA
_geom_hbond_angle_DHA
_geom_hbond_publ_flag
C7 H7A Cl1 4_456 0.93 2.81 3.7156(19) 165 y
C21 H21A O2 6_556 0.96 2.44 3.321(2) 152 y

loop_
_geom_torsion_atom_site_label_1
_geom_torsion_atom_site_label_2
_geom_torsion_atom_site_label_3
_geom_torsion_atom_site_label_4
_geom_torsion
O2 Mn1 O1 C1 169.80(14)
N1 Mn1 O1 C1 6.44(15)
Cl1 Mn1 O1 C1 -93.42(14)
O1 Mn1 O2 C20 147.01(13)
N1 Mn1 O2 C20 -103.7(2)
N2 Mn1 O2 C20 -41.71(13)
Cl1 Mn1 O2 C20 52.30(12)
O1 Mn1 N1 C7 -3.45(15)
O2 Mn1 N1 C7 -112.8(2)
N2 Mn1 N1 C7 -175.86(15)
Cl1 Mn1 N1 C7 91.49(14)
O1 Mn1 N1 C8 171.25(11)
O2 Mn1 N1 C8 61.9(2)
N2 Mn1 N1 C8 -1.16(11)
Cl1 Mn1 N1 C8 -93.82(11)
O2 Mn1 N2 C14 27.96(14)
N1 Mn1 N2 C14 -167.72(15)
Cl1 Mn1 N2 C14 -68.60(14)
O2 Mn1 N2 C13 -160.11(12)
N1 Mn1 N2 C13 4.21(12)
Cl1 Mn1 N2 C13 103.33(11)
Mn1 O1 C1 C2 176.24(12)
Mn1 O1 C1 C6 -5.5(2)
O1 C1 C2 C3 178.41(17)
C6 C1 C2 C3 0.0(3)
C21 O3 C3 C2 -171.43(18)
C21 O3 C3 C4 9.4(3)
C1 C2 C3 O3 179.73(17)
C1 C2 C3 C4 -1.1(3)
O3 C3 C4 C5 179.50(18)
C2 C3 C4 C5 0.4(3)
C3 C4 C5 C6 1.4(3)
C4 C5 C6 C7 -178.81(17)
C4 C5 C6 C1 -2.4(3)
O1 C1 C6 C5 -176.64(16)
C2 C1 C6 C5 1.7(2)
O1 C1 C6 C7 -0.5(3)
C2 C1 C6 C7 177.84(16)
C8 N1 C7 C6 -174.68(16)
Mn1 N1 C7 C6 -0.4(2)
C5 C6 C7 N1 179.55(17)
C1 C6 C7 N1 3.4(3)
C7 N1 C8 C13 172.65(16)
Mn1 N1 C8 C13 -2.17(19)
C7 N1 C8 C9 -5.9(3)
Mn1 N1 C8 C9 179.32(16)
C13 C8 C9 C10 -2.8(3)
N1 C8 C9 C10 175.59(19)
C8 C9 C10 C11 0.0(4)
C9 C10 C11 C12 1.6(4)
C10 C11 C12 C13 -0.3(3)
C9 C8 C13 C12 4.1(3)
N1 C8 C13 C12 -174.47(16)
C9 C8 C13 N2 -175.66(17)
N1 C8 C13 N2 5.8(2)
C11 C12 C13 C8 -2.5(3)
C11 C12 C13 N2 177.22(19)
C14 N2 C13 C8 165.17(17)
Mn1 N2 C13 C8 -6.68(19)
C14 N2 C13 C12 -14.6(3)
Mn1 N2 C13 C12 173.56(15)
C13 N2 C14 C15 -178.81(17)
Mn1 N2 C14 C15 -7.6(3)
N2 C14 C15 C20 -11.7(3)
N2 C14 C15 C16 170.58(18)
C14 C15 C16 C17 179.18(19)
C20 C15 C16 C17 1.3(3)
C15 C16 C17 C18 -0.8(3)
C22 O4 C18 C19 -3.4(3)
C22 O4 C18 C17 175.86(19)
C16 C17 C18 O4 -178.80(19)
C16 C17 C18 C19 0.4(3)
O4 C18 C19 C20 178.47(17)
C17 C18 C19 C20 -0.7(3)
Mn1 O2 C20 C19 -147.80(13)
Mn1 O2 C20 C15 35.8(2)
C18 C19 C20 O2 -175.20(16)
C18 C19 C20 C15 1.3(3)
C14 C15 C20 O2 -3.0(3)
C16 C15 C20 O2 174.78(16)
C14 C15 C20 C19 -179.30(16)
C16 C15 C20 C19 -1.6(3)
